data_4311476
loop_
_publ_author_name
'William J. Evans'
'Dimitrios G. Giarikos'
'Penny S. Workman'
'Joseph W. Ziller'

_publ_section_title
;
 Utility of Anhydrous Neodymium Nitrate as a Precursor to Extended
 Organoneodymium Nitrate Networks
;
_journal_name_full 'Inorganic Chemistry'
_journal_page_first 5754
_journal_page_last 5760
_journal_paper_doi 10.1021/ic049187b
_journal_volume 43
_journal_year 2004
_chemical_formula_sum 'C8 H20 N3 Nd O13'
_chemical_formula_weight 510.51
_chemical_name_systematic
; 
 ? 
;
_space_group_IT_number 14
_symmetry_cell_setting monoclinic
_symmetry_space_group_name_Hall '-P 2yn'
_symmetry_space_group_name_H-M 'P 1 21/n 1'
_atom_sites_solution_hydrogens geom
_atom_sites_solution_primary direct
_atom_sites_solution_secondary difmap
_audit_creation_method SHELXTL
_cell_angle_alpha 90.00
_cell_angle_beta 92.467(8)
_cell_angle_gamma 90.00
_cell_formula_units_Z 4
_cell_length_a 10.3843(11)
_cell_length_b 15.0674(12)
_cell_length_c 11.3843(11)
_cell_measurement_reflns_used 51
_cell_measurement_temperature 173
_cell_measurement_theta_max 15.91
_cell_measurement_theta_min 2.71
_cell_volume 1779.6(3)
_computing_cell_refinement 'Bruker XSCANS'
_computing_data_collection 'Bruker XSCANS'
_computing_data_reduction 'Bruker SHELXTL'
_computing_molecular_graphics 'Bruker SHELXTL'
_computing_publication_material 'Bruker SHELXTL'
_computing_structure_refinement 'Bruker SHELXTL'
_computing_structure_solution 'Bruker SHELXTL'
_diffrn_ambient_temperature 173
_diffrn_measured_fraction_theta_full 1.000
_diffrn_measured_fraction_theta_max 1.000
_diffrn_measurement_device_type 'Bruker P4'
_diffrn_measurement_method '2\q/\w scans'
_diffrn_radiation_monochromator graphite
_diffrn_radiation_source 'sealed tube'
_diffrn_radiation_type MoK\a
_diffrn_radiation_wavelength 0.71073
_diffrn_reflns_av_R_equivalents 0.0142
_diffrn_reflns_av_sigmaI/netI 0.0189
_diffrn_reflns_limit_h_max 13
_diffrn_reflns_limit_h_min 0
_diffrn_reflns_limit_k_max 19
_diffrn_reflns_limit_k_min 0
_diffrn_reflns_limit_l_max 14
_diffrn_reflns_limit_l_min -14
_diffrn_reflns_number 4312
_diffrn_reflns_theta_full 27.50
_diffrn_reflns_theta_max 27.50
_diffrn_reflns_theta_min 2.24
_diffrn_standards_interval_count 97
_diffrn_standards_number 3
_exptl_absorpt_coefficient_mu 2.986
_exptl_absorpt_correction_T_max 0.6629
_exptl_absorpt_correction_T_min 0.4390
_exptl_absorpt_correction_type empirical
_exptl_crystal_colour lt.purple
_exptl_crystal_density_diffrn 1.905
_exptl_crystal_density_method 'not measured'
_exptl_crystal_description mfp
_exptl_crystal_F_000 1012
_exptl_crystal_size_max 0.33
_exptl_crystal_size_mid 0.27
_exptl_crystal_size_min 0.15
_refine_diff_density_max 0.587
_refine_diff_density_min -0.680
_refine_diff_density_rms 0.099
_refine_ls_extinction_method none
_refine_ls_goodness_of_fit_ref 1.081
_refine_ls_hydrogen_treatment constr
_refine_ls_matrix_type full
_refine_ls_number_parameters 226
_refine_ls_number_reflns 4094
_refine_ls_number_restraints 0
_refine_ls_restrained_S_all 1.081
_refine_ls_R_factor_all 0.0321
_refine_ls_R_factor_gt 0.0255
_refine_ls_shift/su_max 0.002
_refine_ls_shift/su_mean 0.000
_refine_ls_structure_factor_coef Fsqd
_refine_ls_weighting_details 'calc w=1/[\s^2^(Fo^2^)+(0.0295P)^2^+2.9850P] where P=(Fo^2^+2Fc^2^)/3'
_refine_ls_weighting_scheme calc
_refine_ls_wR_factor_gt 0.0599
_refine_ls_wR_factor_ref 0.0627
_reflns_number_gt 3585
_reflns_number_total 4094
_reflns_threshold_expression >2sigma(I)
_cod_data_source_file ic049187bsi20040714_024001_2.cif
_cod_data_source_block dg6
_cod_depositor_comments
;
The following automatic conversions were performed:
'_symmetry_cell_setting' value 'Monoclinic' changed to 'monoclinic'
according to '/home/saulius/struct/CIF-dictionaries/cif_core.dic'
dictionary named 'cif_core.dic' version 2.4.1 from 2010-06-29.

Automatic conversion script
Id: cif_fix_enum 1527 2010-12-29 10:47:43Z saulius 
;
_cod_database_code 4311476

loop_
_symmetry_equiv_pos_as_xyz
'x, y, z'
'-x+1/2, y+1/2, -z+1/2'
'-x, -y, -z'
'x-1/2, -y-1/2, z-1/2'

loop_
_atom_site_label
_atom_site_type_symbol
_atom_site_fract_x
_atom_site_fract_y
_atom_site_fract_z
_atom_site_U_iso_or_equiv
_atom_site_adp_type
_atom_site_occupancy
_atom_site_symmetry_multiplicity
_atom_site_calc_flag
_atom_site_refinement_flags
_atom_site_disorder_assembly
_atom_site_disorder_group
Nd1 Nd 0.688763(15) 0.734338(11) 0.271273(14) 0.01860(6) Uani 1 1 d . . .
N1 N 0.9529(3) 0.66011(19) 0.3043(3) 0.0289(6) Uani 1 1 d . . .
N2 N 0.6809(3) 0.6800(2) 0.0210(2) 0.0313(6) Uani 1 1 d . . .
N3 N 0.6686(3) 0.59194(18) 0.4484(2) 0.0242(6) Uani 1 1 d . . .
O1 O 0.9001(2) 0.69890(17) 0.3884(2) 0.0303(5) Uani 1 1 d . . .
O2 O 0.8868(2) 0.65443(17) 0.2079(2) 0.0309(5) Uani 1 1 d . . .
O3 O 1.0621(3) 0.6300(2) 0.3137(3) 0.0490(8) Uani 1 1 d . . .
O4 O 0.6171(2) 0.64080(17) 0.0996(2) 0.0314(5) Uani 1 1 d . . .
O5 O 0.7360(3) 0.75181(17) 0.0518(2) 0.0339(6) Uani 1 1 d . . .
O6 O 0.6891(3) 0.6494(2) -0.0779(2) 0.0491(8) Uani 1 1 d . . .
O7 O 0.6790(2) 0.57655(15) 0.3393(2) 0.0272(5) Uani 1 1 d . . .
O8 O 0.6762(3) 0.53309(17) 0.5214(2) 0.0367(6) Uani 1 1 d . . .
O9 O 0.6503(2) 0.67261(15) 0.4766(2) 0.0274(5) Uani 1 1 d . . .
O10 O 0.8439(2) 0.86256(15) 0.2559(2) 0.0248(5) Uani 1 1 d . . .
O11 O 0.6730(2) 0.85546(15) 0.4249(2) 0.0290(5) Uani 1 1 d . . .
O12 O 0.4443(2) 0.71093(17) 0.2887(2) 0.0299(5) Uani 1 1 d . . .
O13 O 0.5444(2) 0.84893(17) 0.1756(2) 0.0368(6) Uani 1 1 d . . .
C1 C 0.9552(3) 0.8612(2) 0.1832(3) 0.0314(7) Uani 1 1 d . . .
H1A H 1.0017 0.9176 0.1915 0.047 Uiso 1 1 calc R . .
H1B H 0.9268 0.8526 0.1008 0.047 Uiso 1 1 calc R . .
H1C H 1.0125 0.8124 0.2083 0.047 Uiso 1 1 calc R . .
C2 C 0.8678(3) 0.9152(2) 0.3596(3) 0.0303(7) Uani 1 1 d . . .
H2A H 0.9134 0.9705 0.3395 0.036 Uiso 1 1 calc R . .
H2B H 0.9225 0.8818 0.4177 0.036 Uiso 1 1 calc R . .
C3 C 0.7418(4) 0.9368(2) 0.4101(3) 0.0305(7) Uani 1 1 d . . .
H3A H 0.7558 0.9669 0.4869 0.037 Uiso 1 1 calc R . .
H3B H 0.6917 0.9770 0.3566 0.037 Uiso 1 1 calc R . .
C4 C 0.5650(4) 0.8659(3) 0.4990(4) 0.0404(9) Uani 1 1 d . . .
H4A H 0.5801 0.9167 0.5515 0.061 Uiso 1 1 calc R . .
H4B H 0.5549 0.8120 0.5460 0.061 Uiso 1 1 calc R . .
H4C H 0.4864 0.8759 0.4500 0.061 Uiso 1 1 calc R . .
C5 C 0.3837(4) 0.6299(3) 0.3241(4) 0.0434(10) Uani 1 1 d . . .
H5A H 0.2901 0.6384 0.3237 0.065 Uiso 1 1 calc R . .
H5B H 0.4157 0.6138 0.4035 0.065 Uiso 1 1 calc R . .
H5C H 0.4041 0.5823 0.2692 0.065 Uiso 1 1 calc R . .
C6 C 0.3638(4) 0.7568(3) 0.2014(4) 0.0394(9) Uani 1 1 d . . .
H6A H 0.2728 0.7554 0.2239 0.047 Uiso 1 1 calc R . .
H6B H 0.3695 0.7274 0.1240 0.047 Uiso 1 1 calc R . .
C7 C 0.4088(4) 0.8495(3) 0.1941(4) 0.0427(10) Uani 1 1 d . . .
H7A H 0.3622 0.8803 0.1283 0.051 Uiso 1 1 calc R . .
H7B H 0.3916 0.8813 0.2679 0.051 Uiso 1 1 calc R . .
C8 C 0.5854(4) 0.9236(3) 0.1091(4) 0.0430(10) Uani 1 1 d . . .
H8A H 0.5099 0.9582 0.0818 0.064 Uiso 1 1 calc R . .
H8B H 0.6318 0.9028 0.0412 0.064 Uiso 1 1 calc R . .
H8C H 0.6425 0.9610 0.1588 0.064 Uiso 1 1 calc R . .

loop_
_atom_site_aniso_label
_atom_site_aniso_U_11
_atom_site_aniso_U_22
_atom_site_aniso_U_33
_atom_site_aniso_U_23
_atom_site_aniso_U_13
_atom_site_aniso_U_12
Nd1 0.01920(9) 0.01767(9) 0.01915(9) 0.00267(6) 0.00339(6) 0.00116(6)
N1 0.0226(13) 0.0302(15) 0.0342(16) 0.0079(12) 0.0040(12) 0.0023(11)
N2 0.0307(15) 0.0403(18) 0.0229(14) -0.0009(12) -0.0002(11) 0.0022(13)
N3 0.0231(13) 0.0224(14) 0.0276(14) 0.0038(11) 0.0071(11) -0.0001(10)
O1 0.0282(12) 0.0337(13) 0.0291(12) 0.0018(10) 0.0002(10) 0.0018(10)
O2 0.0268(12) 0.0363(14) 0.0301(13) 0.0017(10) 0.0068(10) 0.0055(10)
O3 0.0247(13) 0.069(2) 0.0536(18) 0.0106(16) 0.0042(12) 0.0171(13)
O4 0.0328(13) 0.0334(13) 0.0283(12) -0.0015(10) 0.0025(10) -0.0067(10)
O5 0.0401(14) 0.0342(14) 0.0275(13) 0.0056(10) 0.0009(11) -0.0072(11)
O6 0.0555(18) 0.067(2) 0.0251(13) -0.0119(13) 0.0054(12) -0.0059(15)
O7 0.0364(13) 0.0212(11) 0.0243(12) 0.0015(9) 0.0054(10) 0.0006(9)
O8 0.0504(16) 0.0294(13) 0.0307(13) 0.0132(11) 0.0064(12) 0.0011(11)
O9 0.0356(13) 0.0208(11) 0.0262(12) 0.0004(9) 0.0077(10) 0.0015(9)
O10 0.0240(11) 0.0242(11) 0.0265(11) 0.0011(9) 0.0062(9) -0.0037(9)
O11 0.0368(13) 0.0207(11) 0.0307(12) -0.0025(9) 0.0143(10) -0.0013(10)
O12 0.0195(11) 0.0345(13) 0.0357(13) 0.0053(11) 0.0015(9) -0.0009(9)
O13 0.0320(13) 0.0315(14) 0.0464(15) 0.0172(12) -0.0019(11) 0.0058(10)
C1 0.0267(17) 0.0351(19) 0.0333(18) 0.0040(15) 0.0130(14) -0.0023(14)
C2 0.0360(18) 0.0264(17) 0.0283(17) -0.0029(13) 0.0011(14) -0.0074(14)
C3 0.0397(19) 0.0196(16) 0.0326(18) -0.0034(13) 0.0068(15) -0.0033(14)
C4 0.043(2) 0.035(2) 0.045(2) -0.0087(17) 0.0223(18) -0.0006(17)
C5 0.0269(18) 0.043(2) 0.061(3) 0.0116(19) 0.0026(18) -0.0085(16)
C6 0.0231(17) 0.053(2) 0.041(2) 0.0083(18) -0.0051(15) 0.0051(16)
C7 0.034(2) 0.044(2) 0.050(2) 0.0106(19) -0.0009(17) 0.0162(17)
C8 0.056(3) 0.0264(19) 0.045(2) 0.0139(17) -0.0119(19) -0.0020(17)

loop_
_atom_type_symbol
_atom_type_description
_atom_type_scat_dispersion_real
_atom_type_scat_dispersion_imag
_atom_type_scat_source
C C 0.0033 0.0016 'International Tables Vol C Tables 4.2.6.8 and 6.1.1.4'
N N 0.0061 0.0033 'International Tables Vol C Tables 4.2.6.8 and 6.1.1.4'
O O 0.0106 0.0060 'International Tables Vol C Tables 4.2.6.8 and 6.1.1.4'
Nd Nd -0.1943 3.0179 'International Tables Vol C Tables 4.2.6.8 and 6.1.1.4'
H H 0.0000 0.0000 'International Tables Vol C Tables 4.2.6.8 and 6.1.1.4'

loop_
_geom_angle_atom_site_label_1
_geom_angle_atom_site_label_2
_geom_angle_atom_site_label_3
_geom_angle
_geom_angle_site_symmetry_1
_geom_angle_site_symmetry_3
_geom_angle_publ_flag
O4 Nd1 O7 72.05(8) . . ?
O4 Nd1 O13 84.03(9) . . ?
O7 Nd1 O13 139.27(8) . . ?
O4 Nd1 O2 74.05(8) . . ?
O7 Nd1 O2 71.25(8) . . ?
O13 Nd1 O2 133.36(8) . . ?
O4 Nd1 O10 123.14(8) . . ?
O7 Nd1 O10 141.43(8) . . ?
O13 Nd1 O10 79.28(8) . . ?
O2 Nd1 O10 79.30(8) . . ?
O4 Nd1 O11 156.83(8) . . ?
O7 Nd1 O11 117.70(7) . . ?
O13 Nd1 O11 75.45(9) . . ?
O2 Nd1 O11 128.29(8) . . ?
O10 Nd1 O11 63.78(7) . . ?
O4 Nd1 O9 117.15(8) . . ?
O7 Nd1 O9 50.45(7) . . ?
O13 Nd1 O9 122.21(8) . . ?
O2 Nd1 O9 104.43(8) . . ?
O10 Nd1 O9 117.75(8) . . ?
O11 Nd1 O9 67.37(7) . . ?
O4 Nd1 O1 120.47(8) . . ?
O7 Nd1 O1 71.80(8) . . ?
O13 Nd1 O1 148.10(9) . . ?
O2 Nd1 O1 50.20(8) . . ?
O10 Nd1 O1 70.28(8) . . ?
O11 Nd1 O1 82.60(8) . . ?
O9 Nd1 O1 67.37(8) . . ?
O4 Nd1 O12 73.85(8) . . ?
O7 Nd1 O12 78.07(8) . . ?
O13 Nd1 O12 63.59(8) . . ?
O2 Nd1 O12 140.92(8) . . ?
O10 Nd1 O12 137.96(8) . . ?
O11 Nd1 O12 87.27(8) . . ?
O9 Nd1 O12 71.80(8) . . ?
O1 Nd1 O12 138.75(8) . . ?
O4 Nd1 O5 50.38(8) . . ?
O7 Nd1 O5 114.11(8) . . ?
O13 Nd1 O5 69.13(9) . . ?
O2 Nd1 O5 65.12(8) . . ?
O10 Nd1 O5 72.92(8) . . ?
O11 Nd1 O5 127.92(8) . . ?
O9 Nd1 O5 164.52(8) . . ?
O1 Nd1 O5 109.22(8) . . ?
O12 Nd1 O5 108.50(8) . . ?
O4 Nd1 N3 95.55(8) . . ?
O7 Nd1 N3 25.22(7) . . ?
O13 Nd1 N3 137.56(8) . . ?
O2 Nd1 N3 86.04(8) . . ?
O10 Nd1 N3 131.76(8) . . ?
O11 Nd1 N3 92.49(8) . . ?
O9 Nd1 N3 25.41(7) . . ?
O1 Nd1 N3 65.18(8) . . ?
O12 Nd1 N3 75.50(7) . . ?
O5 Nd1 N3 139.11(8) . . ?
O4 Nd1 N2 25.33(8) . . ?
O7 Nd1 N2 92.03(8) . . ?
O13 Nd1 N2 77.35(9) . . ?
O2 Nd1 N2 65.23(8) . . ?
O10 Nd1 N2 97.81(8) . . ?
O11 Nd1 N2 149.50(8) . . ?
O9 Nd1 N2 141.08(8) . . ?
O1 Nd1 N2 115.37(8) . . ?
O12 Nd1 N2 92.85(8) . . ?
O5 Nd1 N2 25.23(8) . . ?
N3 Nd1 N2 117.08(8) . . ?
O3 N1 O1 122.4(3) . . ?
O3 N1 O2 121.0(3) . . ?
O1 N1 O2 116.6(3) . . ?
O3 N1 Nd1 177.7(2) . . ?
O1 N1 Nd1 59.63(15) . . ?
O2 N1 Nd1 56.97(15) . . ?
O6 N2 O5 121.9(3) . . ?
O6 N2 O4 121.9(3) . . ?
O5 N2 O4 116.2(3) . . ?
O6 N2 Nd1 171.7(3) . . ?
O5 N2 Nd1 60.27(16) . . ?
O4 N2 Nd1 56.58(15) . . ?
O8 N3 O7 121.9(3) . . ?
O8 N3 O9 121.9(3) . . ?
O7 N3 O9 116.1(3) . . ?
O8 N3 Nd1 172.3(2) . . ?
O7 N3 Nd1 57.02(14) . . ?
O9 N3 Nd1 59.71(15) . . ?
N1 O1 Nd1 95.25(18) . . ?
N1 O2 Nd1 97.94(18) . . ?
N2 O4 Nd1 98.09(19) . . ?
N2 O5 Nd1 94.50(18) . . ?
N3 O7 Nd1 97.77(17) . . ?
N3 O9 Nd1 94.88(17) . . ?
C2 O10 C1 111.3(3) . . ?
C2 O10 Nd1 116.97(18) . . ?
C1 O10 Nd1 123.7(2) . . ?
C3 O11 C4 112.4(3) . . ?
C3 O11 Nd1 119.15(19) . . ?
C4 O11 Nd1 123.8(2) . . ?
C5 O12 C6 110.5(3) . . ?
C5 O12 Nd1 125.6(2) . . ?
C6 O12 Nd1 115.1(2) . . ?
C8 O13 C7 112.9(3) . . ?
C8 O13 Nd1 125.9(2) . . ?
C7 O13 Nd1 120.9(2) . . ?
O10 C2 C3 108.4(3) . . ?
O11 C3 C2 108.0(3) . . ?
O12 C6 C7 108.4(3) . . ?
O13 C7 C6 108.6(3) . . ?

loop_
_geom_bond_atom_site_label_1
_geom_bond_atom_site_label_2
_geom_bond_distance
_geom_bond_site_symmetry_2
_geom_bond_publ_flag
Nd1 O4 2.497(2) . ?
Nd1 O7 2.504(2) . ?
Nd1 O13 2.505(2) . ?
Nd1 O2 2.515(2) . ?
Nd1 O10 2.526(2) . ?
Nd1 O11 2.538(2) . ?
Nd1 O9 2.563(2) . ?
Nd1 O1 2.574(2) . ?
Nd1 O12 2.579(2) . ?
Nd1 O5 2.580(3) . ?
Nd1 N3 2.958(3) . ?
Nd1 N2 2.962(3) . ?
N1 O3 1.221(4) . ?
N1 O1 1.266(4) . ?
N1 O2 1.272(4) . ?
N2 O6 1.223(4) . ?
N2 O5 1.267(4) . ?
N2 O4 1.280(4) . ?
N3 O8 1.216(4) . ?
N3 O7 1.272(3) . ?
N3 O9 1.274(3) . ?
O10 C2 1.435(4) . ?
O10 C1 1.450(4) . ?
O11 C3 1.433(4) . ?
O11 C4 1.441(4) . ?
O12 C5 1.439(4) . ?
O12 C6 1.447(4) . ?
O13 C8 1.431(4) . ?
O13 C7 1.434(5) . ?
C2 C3 1.488(5) . ?
C6 C7 1.476(6) . ?
